data_4319221
loop_
_publ_author_name
'Mooshin Moon'
'Myoungho Pyo'
'Young Chan Myoung'
'Chong Il Ahn'
'Myoung Soo Lah'

_publ_section_title
;
 Square Pyramidal Dialkoxo-Bound Monooxo-Vanadium(V) Complex and Its
 Behavior in Solution
;
_journal_name_full 'Inorganic Chemistry'
_journal_page_first 554
_journal_page_last 557
_journal_paper_doi 10.1021/ic9911163
_journal_volume 40
_journal_year 2001
_chemical_formula_sum 'C14 H17 N2 O5 V'
_chemical_formula_weight 344.24
_chemical_name_systematic
; 
 ? 
;
_space_group_IT_number 14
_symmetry_cell_setting monoclinic
_symmetry_space_group_name_Hall '-P 2ybc'
_symmetry_space_group_name_H-M 'P 1 21/c 1'
_atom_sites_solution_hydrogens geom
_atom_sites_solution_primary direct
_atom_sites_solution_secondary difmap
_audit_creation_method SHELXL-97
_cell_angle_alpha 90.00
_cell_angle_beta 114.309(1)
_cell_angle_gamma 90.00
_cell_formula_units_Z 4
_cell_length_a 10.4210(2)
_cell_length_b 15.0591(3)
_cell_length_c 10.7892(1)
_cell_measurement_temperature 293(2)
_cell_volume 1543.04(5)
_computing_structure_refinement 'SHELXL-97 (Sheldrick, 1997)'
_computing_structure_solution 'SHELXS-97 (Sheldrick, 1990)'
_diffrn_ambient_temperature 293(2)
_diffrn_measured_fraction_theta_full 0.955
_diffrn_measured_fraction_theta_max 0.955
_diffrn_radiation_monochromator graphite
_diffrn_radiation_source 'fine-focus sealed tube'
_diffrn_radiation_type MoK\a
_diffrn_radiation_wavelength 0.71073
_diffrn_reflns_av_R_equivalents 0.0574
_diffrn_reflns_av_sigmaI/netI 0.0452
_diffrn_reflns_limit_h_max 11
_diffrn_reflns_limit_h_min -11
_diffrn_reflns_limit_k_max 11
_diffrn_reflns_limit_k_min -16
_diffrn_reflns_limit_l_max 11
_diffrn_reflns_limit_l_min -11
_diffrn_reflns_number 6056
_diffrn_reflns_theta_full 22.50
_diffrn_reflns_theta_max 22.50
_diffrn_reflns_theta_min 2.14
_exptl_absorpt_coefficient_mu 0.667
_exptl_crystal_density_diffrn 1.482
_exptl_crystal_density_method 'not measured'
_exptl_crystal_F_000 712
_exptl_crystal_size_max 0.45
_exptl_crystal_size_mid 0.35
_exptl_crystal_size_min 0.20
_refine_diff_density_max 0.328
_refine_diff_density_min -0.354
_refine_diff_density_rms 0.062
_refine_ls_extinction_method none
_refine_ls_goodness_of_fit_ref 1.273
_refine_ls_hydrogen_treatment mixed
_refine_ls_matrix_type full
_refine_ls_number_parameters 250
_refine_ls_number_reflns 2025
_refine_ls_number_restraints 0
_refine_ls_restrained_S_all 1.273
_refine_ls_R_factor_all 0.0629
_refine_ls_R_factor_gt 0.0578
_refine_ls_shift/su_max 0.027
_refine_ls_shift/su_mean 0.001
_refine_ls_structure_factor_coef Fsqd
_refine_ls_weighting_details 'w=1/[\s^2^(Fo^2^)+(0.0428P)^2^+2.0620P] where P=(Fo^2^+2Fc^2^)/3'
_refine_ls_weighting_scheme calc
_refine_ls_wR_factor_gt 0.1303
_refine_ls_wR_factor_ref 0.1332
_reflns_number_gt 1910
_reflns_number_total 2025
_reflns_threshold_expression >2sigma(I)
_cod_data_source_file ic9911163.cif
_cod_data_source_block complex1
_cod_depositor_comments
;
The following automatic conversions were performed:

'_refine_ls_weighting_scheme' value 'calc
w=1/[\s^2^(Fo^2^)+(0.0428P)^2^+2.0620P] where P=(Fo^2^+2Fc^2^)/3' was
changed to 'calc'. New tag '_refine_ls_weighting_details' was
created. The value of the new tag was set to
'w=1/[\s^2^(Fo^2^)+(0.0428P)^2^+2.0620P] where P=(Fo^2^+2Fc^2^)/3'.

Automatic conversion script
Id: cif_fix_values 3143 2015-03-26 13:38:13Z robertas 
;
_cod_database_code 4319221

loop_
_symmetry_equiv_pos_as_xyz
'x, y, z'
'-x, y+1/2, -z+1/2'
'-x, -y, -z'
'x, -y-1/2, z-1/2'

loop_
_atom_site_label
_atom_site_type_symbol
_atom_site_fract_x
_atom_site_fract_y
_atom_site_fract_z
_atom_site_U_iso_or_equiv
_atom_site_adp_type
_atom_site_occupancy
_atom_site_calc_flag
_atom_site_refinement_flags
_atom_site_disorder_assembly
_atom_site_disorder_group
V1 V 0.30862(7) 0.12428(5) 0.22545(7) 0.0345(3) Uani 1 d . . .
O1 O 0.2773(3) 0.2264(2) 0.2168(3) 0.0520(9) Uani 1 d . . .
O2 O 0.6675(4) 0.0986(4) 0.7633(4) 0.0806(15) Uani 1 d . . .
H2O H 0.586(7) 0.098(5) 0.711(7) 0.097 Uiso 1 d . . .
O3 O 0.5085(3) 0.1214(2) 0.3394(3) 0.0411(8) Uani 1 d . . .
O4 O 0.1315(3) 0.0735(2) 0.1719(3) 0.0467(8) Uani 1 d . . .
O5 O 0.3419(3) 0.0959(2) 0.0847(3) 0.0467(8) Uani 1 d . . .
N1 N 0.4600(4) 0.1038(2) 0.5252(3) 0.0361(9) Uani 1 d . . .
N2 N 0.3249(3) 0.0955(2) 0.4211(3) 0.0321(8) Uani 1 d . . .
C1 C 0.7478(5) 0.1301(3) 0.7014(5) 0.0476(12) Uani 1 d . . .
C2 C 0.6963(4) 0.1402(3) 0.5604(4) 0.0349(10) Uani 1 d . . .
C3 C 0.7874(5) 0.1716(3) 0.5045(5) 0.0432(12) Uani 1 d . . .
H3 H 0.753(5) 0.176(3) 0.409(5) 0.052 Uiso 1 d . . .
C4 C 0.9249(5) 0.1933(3) 0.5871(6) 0.0515(14) Uani 1 d . . .
H4 H 0.978(6) 0.216(3) 0.547(5) 0.062 Uiso 1 d . . .
C5 C 0.9735(6) 0.1838(4) 0.7247(6) 0.0557(15) Uani 1 d . . .
H5 H 1.058(6) 0.201(4) 0.783(6) 0.067 Uiso 1 d . . .
C6 C 0.8862(6) 0.1520(4) 0.7821(5) 0.0582(15) Uani 1 d . . .
H6 H 0.926(6) 0.147(4) 0.873(6) 0.070 Uiso 1 d . . .
C7 C 0.5493(4) 0.1203(3) 0.4708(4) 0.0336(10) Uani 1 d . . .
C8 C 0.2240(5) 0.0774(3) 0.4612(4) 0.0347(10) Uani 1 d . . .
C9 C 0.2566(6) 0.0663(4) 0.6084(5) 0.0424(11) Uani 1 d . . .
H91 H 0.174(5) 0.061(3) 0.622(5) 0.051 Uiso 1 d . . .
H92 H 0.323(5) 0.020(3) 0.642(5) 0.051 Uiso 1 d . . .
H93 H 0.308(5) 0.114(3) 0.662(5) 0.051 Uiso 1 d . . .
C10 C 0.0833(5) 0.0694(3) 0.3643(5) 0.0396(11) Uani 1 d . . .
H10 H 0.017(5) 0.059(3) 0.403(5) 0.047 Uiso 1 d . . .
C11 C 0.0414(5) 0.0667(3) 0.2288(5) 0.0416(11) Uani 1 d . . .
C12 C -0.1078(6) 0.0531(5) 0.1304(6) 0.0634(17) Uani 1 d . . .
H121 H -0.167(6) 0.037(4) 0.178(6) 0.076 Uiso 1 d . . .
H122 H -0.113(6) 0.005(4) 0.078(6) 0.076 Uiso 1 d . . .
H123 H -0.136(6) 0.103(4) 0.080(6) 0.076 Uiso 1 d . . .
C13 C 0.3727(7) 0.1451(5) -0.0117(6) 0.0659(16) Uani 1 d . . .
H131 H 0.354(6) 0.206(4) -0.008(6) 0.079 Uiso 1 d . . .
H132 H 0.321(6) 0.102(4) -0.111(6) 0.079 Uiso 1 d . . .
C14 C 0.5223(8) 0.1406(6) 0.0153(10) 0.087(2) Uani 1 d . . .
H141 H 0.537(7) 0.172(5) -0.052(7) 0.104 Uiso 1 d . . .
H142 H 0.535(8) 0.079(5) 0.016(7) 0.104 Uiso 1 d . . .
H143 H 0.571(8) 0.161(5) 0.113(8) 0.104 Uiso 1 d . . .

loop_
_atom_site_aniso_label
_atom_site_aniso_U_11
_atom_site_aniso_U_22
_atom_site_aniso_U_33
_atom_site_aniso_U_23
_atom_site_aniso_U_13
_atom_site_aniso_U_12
V1 0.0309(5) 0.0425(5) 0.0308(5) 0.0025(3) 0.0136(3) -0.0026(3)
O1 0.050(2) 0.047(2) 0.058(2) 0.0077(17) 0.0209(17) 0.0047(16)
O2 0.041(2) 0.161(4) 0.039(2) 0.013(2) 0.0154(18) -0.007(3)
O3 0.0305(17) 0.063(2) 0.0312(18) 0.0027(15) 0.0142(14) 0.0000(15)
O4 0.0362(18) 0.068(2) 0.0350(17) -0.0014(16) 0.0131(15) -0.0124(16)
O5 0.0470(19) 0.064(2) 0.0338(17) 0.0019(16) 0.0215(15) -0.0102(17)
N1 0.030(2) 0.041(2) 0.036(2) -0.0012(17) 0.0132(17) -0.0023(16)
N2 0.0254(19) 0.035(2) 0.0327(19) 0.0028(16) 0.0083(16) -0.0024(16)
C1 0.037(3) 0.063(3) 0.044(3) -0.003(2) 0.018(2) 0.001(2)
C2 0.029(2) 0.034(2) 0.041(3) -0.001(2) 0.014(2) 0.0012(19)
C3 0.039(3) 0.045(3) 0.043(3) 0.005(2) 0.015(2) -0.002(2)
C4 0.036(3) 0.052(3) 0.066(4) 0.009(3) 0.021(3) -0.005(2)
C5 0.035(3) 0.060(4) 0.060(4) -0.009(3) 0.007(3) -0.009(3)
C6 0.046(3) 0.083(4) 0.036(3) -0.005(3) 0.007(3) 0.004(3)
C7 0.036(2) 0.032(2) 0.035(3) 0.001(2) 0.016(2) 0.002(2)
C8 0.040(3) 0.032(2) 0.037(2) -0.003(2) 0.020(2) -0.004(2)
C9 0.042(3) 0.055(3) 0.036(3) -0.005(2) 0.022(2) -0.004(3)
C10 0.033(3) 0.045(3) 0.048(3) -0.001(2) 0.024(2) -0.004(2)
C11 0.034(2) 0.046(3) 0.044(3) 0.004(2) 0.015(2) -0.007(2)
C12 0.041(3) 0.093(5) 0.049(4) 0.006(3) 0.012(3) -0.019(3)
C13 0.074(4) 0.078(4) 0.061(4) 0.009(3) 0.042(3) -0.006(3)
C14 0.067(4) 0.100(6) 0.114(6) 0.021(5) 0.058(4) -0.012(4)

loop_
_atom_type_symbol
_atom_type_description
_atom_type_scat_dispersion_real
_atom_type_scat_dispersion_imag
_atom_type_scat_source
V V 0.3005 0.5294 'International Tables Vol C Tables 4.2.6.8 and 6.1.1.4'
C C 0.0033 0.0016 'International Tables Vol C Tables 4.2.6.8 and 6.1.1.4'
H H 0.0000 0.0000 'International Tables Vol C Tables 4.2.6.8 and 6.1.1.4'
N N 0.0061 0.0033 'International Tables Vol C Tables 4.2.6.8 and 6.1.1.4'
O O 0.0106 0.0060 'International Tables Vol C Tables 4.2.6.8 and 6.1.1.4'

loop_
_geom_angle_atom_site_label_1
_geom_angle_atom_site_label_2
_geom_angle_atom_site_label_3
_geom_angle
_geom_angle_site_symmetry_1
_geom_angle_site_symmetry_3
_geom_angle_publ_flag
O1 V1 O5 107.46(17) . . ?
O1 V1 O4 103.26(17) . . ?
O5 V1 O4 99.03(14) . . ?
O1 V1 O3 101.70(16) . . ?
O5 V1 O3 89.98(13) . . ?
O4 V1 O3 149.43(14) . . ?
O1 V1 N2 101.04(15) . . ?
O5 V1 N2 149.88(15) . . ?
O4 V1 N2 83.45(13) . . ?
O3 V1 N2 74.66(12) . . ?
C7 O3 V1 118.4(3) . . ?
C11 O4 V1 133.9(3) . . ?
C13 O5 V1 134.2(4) . . ?
C7 N1 N2 108.8(3) . . ?
C8 N2 N1 115.4(3) . . ?
C8 N2 V1 129.0(3) . . ?
N1 N2 V1 115.3(2) . . ?
O2 C1 C6 117.9(4) . . ?
O2 C1 C2 122.5(4) . . ?
C6 C1 C2 119.6(5) . . ?
C1 C2 C3 118.7(4) . . ?
C1 C2 C7 121.6(4) . . ?
C3 C2 C7 119.7(4) . . ?
C4 C3 C2 120.7(5) . . ?
C5 C4 C3 119.9(5) . . ?
C4 C5 C6 120.4(5) . . ?
C5 C6 C1 120.6(5) . . ?
O3 C7 N1 121.1(4) . . ?
O3 C7 C2 119.9(4) . . ?
N1 C7 C2 119.0(4) . . ?
N2 C8 C10 119.9(4) . . ?
N2 C8 C9 120.7(4) . . ?
C10 C8 C9 119.4(4) . . ?
C11 C10 C8 125.5(4) . . ?
O4 C11 C10 122.0(4) . . ?
O4 C11 C12 114.3(4) . . ?
C10 C11 C12 123.7(4) . . ?
O5 C13 C14 111.9(5) . . ?

loop_
_geom_bond_atom_site_label_1
_geom_bond_atom_site_label_2
_geom_bond_distance
_geom_bond_site_symmetry_2
_geom_bond_publ_flag
V1 O1 1.567(3) . ?
V1 O5 1.744(3) . ?
V1 O4 1.857(3) . ?
V1 O3 1.935(3) . ?
V1 N2 2.092(3) . ?
O2 C1 1.354(6) . ?
O3 C7 1.302(5) . ?
O4 C11 1.320(5) . ?
O5 C13 1.417(6) . ?
N1 C7 1.311(5) . ?
N1 N2 1.400(5) . ?
N2 C8 1.320(5) . ?
C1 C6 1.383(7) . ?
C1 C2 1.398(7) . ?
C2 C3 1.400(6) . ?
C2 C7 1.467(6) . ?
C3 C4 1.379(7) . ?
C4 C5 1.365(8) . ?
C5 C6 1.380(8) . ?
C8 C10 1.413(6) . ?
C8 C9 1.490(6) . ?
C10 C11 1.343(6) . ?
C11 C12 1.493(7) . ?
C13 C14 1.465(9) . ?

loop_
_geom_hbond_atom_site_label_D
_geom_hbond_atom_site_label_H
_geom_hbond_atom_site_label_A
_geom_hbond_distance_DH
_geom_hbond_distance_HA
_geom_hbond_distance_DA
_geom_hbond_angle_DHA
_geom_hbond_site_symmetry_A
O2 H2O N1 0.80(7) 1.89(7) 2.590(5) 145(7) .
